data_4332010
loop_
_publ_author_name
'Staniland, Sarah S.'
'Harrison, Andrew'
'Robertson, Neil'
'Kamenev, Konstantin V.'
'Parsons, Simon'

_publ_section_title
;
 Structural and Magnetic Properties of [BDTA]2[MCl4] [M = Cu (1), Co (2),
 and Mn (3)], Revealing anS=1/2Square-Lattice Antiferromagnet with Weak
 Magnetic Exchange
;
_journal_issue 15
_journal_name_full 'Inorganic Chemistry'
_journal_page_first 5767
_journal_page_last 5773
_journal_paper_doi 10.1021/ic052024i
_journal_volume 45
_journal_year 2006
_chemical_formula_moiety '2(C6 H4 N S2), Cl4 Mn'
_chemical_formula_sum 'C12 H8 Cl4 Mn N2 S4'
_chemical_formula_weight 505.18
_chemical_name_systematic
; 
 ? 
;
_space_group_IT_number 15
_symmetry_cell_setting monoclinic
_symmetry_space_group_name_Hall '-C 2yc'
_symmetry_space_group_name_H-M 'C 1 2/c 1'
_atom_sites_solution_hydrogens geom
_atom_sites_solution_primary Patterson
_atom_sites_solution_secondary difmap
_audit_creation_method SHELXL-97
_cell_angle_alpha 90.00
_cell_angle_beta 109.973(2)
_cell_angle_gamma 90.00
_cell_formula_units_Z 8
_cell_length_a 28.1046(9)
_cell_length_b 8.5467(2)
_cell_length_c 16.4017(5)
_cell_measurement_reflns_used 3963
_cell_measurement_temperature 150(2)
_cell_measurement_theta_max 29
_cell_measurement_theta_min 2.5
_cell_volume 3702.76(19)
_computing_structure_refinement 'SHELXL-97 (Sheldrick, 1997)'
_computing_structure_solution DIRDIF
_diffrn_ambient_temperature 150(2)
_diffrn_measured_fraction_theta_full 0.993
_diffrn_measured_fraction_theta_max 0.927
_diffrn_measurement_device_type 'Bruker Smart Apex ccd'
_diffrn_measurement_method Omega
_diffrn_radiation_monochromator graphite
_diffrn_radiation_source 'fine-focus sealed tube'
_diffrn_radiation_type MoK\a
_diffrn_radiation_wavelength 0.71073
_diffrn_reflns_av_R_equivalents 0.0373
_diffrn_reflns_av_sigmaI/netI 0.0444
_diffrn_reflns_limit_h_max 29
_diffrn_reflns_limit_h_min -37
_diffrn_reflns_limit_k_max 11
_diffrn_reflns_limit_k_min -11
_diffrn_reflns_limit_l_max 21
_diffrn_reflns_limit_l_min -21
_diffrn_reflns_number 13108
_diffrn_reflns_theta_full 27.51
_diffrn_reflns_theta_max 28.85
_diffrn_reflns_theta_min 1.54
_exptl_absorpt_coefficient_mu 1.738
_exptl_absorpt_correction_T_max 0.760
_exptl_absorpt_correction_T_min 0.579
_exptl_absorpt_correction_type multi-scan
_exptl_absorpt_process_details Sadabs
_exptl_crystal_colour yellow
_exptl_crystal_density_diffrn 1.812
_exptl_crystal_density_method 'not measured'
_exptl_crystal_description block
_exptl_crystal_F_000 2008
_exptl_crystal_size_max 0.28
_exptl_crystal_size_mid 0.22
_exptl_crystal_size_min 0.16
_refine_diff_density_max 0.515
_refine_diff_density_min -0.491
_refine_diff_density_rms 0.134
_refine_ls_extinction_method none
_refine_ls_goodness_of_fit_ref 1.108
_refine_ls_hydrogen_treatment riding
_refine_ls_matrix_type full
_refine_ls_number_parameters 208
_refine_ls_number_reflns 4510
_refine_ls_number_restraints 0
_refine_ls_restrained_S_all 1.108
_refine_ls_R_factor_all 0.0519
_refine_ls_R_factor_gt 0.0405
_refine_ls_shift/su_max 0.001
_refine_ls_shift/su_mean 0.000
_refine_ls_structure_factor_coef Fsqd
_refine_ls_weighting_details 'calc w=1/[\s^2^(Fo^2^)+(0.0249P)^2^+6.8593P] where P=(Fo^2^+2Fc^2^)/3'
_refine_ls_weighting_scheme calc
_refine_ls_wR_factor_gt 0.0839
_refine_ls_wR_factor_ref 0.0896
_reflns_number_gt 3822
_reflns_number_total 4510
_reflns_threshold_expression >2sigma(I)
_cod_data_source_file ic052024isup1.cif
_cod_data_source_block sj69ba
_cod_depositor_comments
;
The following automatic conversions were performed:

'_symmetry_cell_setting' value 'Monoclinic' changed to 'monoclinic'
according to /home/saulius/struct/CIF-dictionaries/cif_core.dic
dictionary named 'cif_core.dic' version 2.4.2 from
2011-04-26.

'_exptl_absorpt_correction_type' value 'Multiscan'
changed to 'multi-scan' according to
/home/saulius/struct/CIF-dictionaries/cif_core.dic dictionary named
'cif_core.dic' version 2.4.2 from 2011-04-26.

Automatic conversion script
Id: cif_fix_values 1891 2012-01-12 08:04:46Z andrius 
;
_cod_original_cell_volume 3702.75(19)
_cod_original_sg_symbol_H-M C2/c
_cod_database_code 4332010

loop_
_symmetry_equiv_pos_as_xyz
'x, y, z'
'-x, y, -z+1/2'
'x+1/2, y+1/2, z'
'-x+1/2, y+1/2, -z+1/2'
'-x, -y, -z'
'x, -y, z-1/2'
'-x+1/2, -y+1/2, -z'
'x+1/2, -y+1/2, z-1/2'

loop_
_atom_site_label
_atom_site_type_symbol
_atom_site_fract_x
_atom_site_fract_y
_atom_site_fract_z
_atom_site_U_iso_or_equiv
_atom_site_adp_type
_atom_site_occupancy
_atom_site_symmetry_multiplicity
_atom_site_calc_flag
_atom_site_refinement_flags
Mn1 Mn 0.127894(17) 0.51025(5) 0.93242(3) 0.02167(11) Uani 1 1 d .
Cl1 Cl 0.08120(4) 0.74205(10) 0.88936(5) 0.0412(2) Uani 1 1 d .
Cl2 Cl 0.17701(3) 0.45187(9) 0.84568(5) 0.03009(17) Uani 1 1 d .
Cl3 Cl 0.07178(3) 0.29846(8) 0.92536(5) 0.02771(16) Uani 1 1 d .
Cl4 Cl 0.17876(3) 0.54283(8) 1.08111(5) 0.03119(18) Uani 1 1 d .
S11 S 0.05364(3) -0.39846(9) 0.21826(5) 0.02769(17) Uani 1 1 d .
N21 N 0.05109(10) -0.4891(3) 0.13152(17) 0.0292(6) Uani 1 1 d .
S31 S 0.05362(3) -0.38286(9) 0.05285(5) 0.02916(17) Uani 1 1 d .
C41 C 0.05731(10) -0.2018(3) 0.09963(18) 0.0223(6) Uani 1 1 d .
C51 C 0.05976(10) -0.0570(3) 0.06072(18) 0.0246(6) Uani 1 1 d .
H51 H 0.0611 -0.0510 0.0037 0.029 Uiso 1 1 calc R
C61 C 0.06016(11) 0.0749(4) 0.10811(19) 0.0285(6) Uani 1 1 d .
H61 H 0.0615 0.1744 0.0831 0.034 Uiso 1 1 calc R
C71 C 0.05866(12) 0.0675(4) 0.1925(2) 0.0309(7) Uani 1 1 d .
H71 H 0.0583 0.1621 0.2227 0.037 Uiso 1 1 calc R
C81 C 0.05768(12) -0.0723(4) 0.2326(2) 0.0291(6) Uani 1 1 d .
H81 H 0.0576 -0.0762 0.2904 0.035 Uiso 1 1 calc R
C91 C 0.05676(10) -0.2098(3) 0.18514(18) 0.0228(6) Uani 1 1 d .
S12 S 0.20248(3) -0.11694(8) 0.04157(5) 0.02730(17) Uani 1 1 d .
N22 N 0.20508(10) 0.0427(3) -0.00740(16) 0.0283(6) Uani 1 1 d .
S32 S 0.20073(3) 0.20104(8) 0.04157(5) 0.02633(17) Uani 1 1 d .
C42 C 0.19477(10) 0.1233(3) 0.13415(17) 0.0200(5) Uani 1 1 d .
C52 C 0.18948(11) 0.2062(3) 0.20437(18) 0.0242(6) Uani 1 1 d .
H52 H 0.1885 0.3173 0.2044 0.029 Uiso 1 1 calc R
C62 C 0.18583(12) 0.1216(3) 0.27304(19) 0.0287(7) Uani 1 1 d .
H62 H 0.1825 0.1751 0.3216 0.034 Uiso 1 1 calc R
C72 C 0.18689(11) -0.0433(3) 0.27300(19) 0.0256(6) Uani 1 1 d .
H72 H 0.1844 -0.0981 0.3218 0.031 Uiso 1 1 calc R
C82 C 0.19143(10) -0.1264(3) 0.20507(18) 0.0228(6) Uani 1 1 d .
H82 H 0.1918 -0.2375 0.2055 0.027 Uiso 1 1 calc R
C92 C 0.19560(10) -0.0414(3) 0.13434(17) 0.0202(5) Uani 1 1 d .

loop_
_atom_site_aniso_label
_atom_site_aniso_U_11
_atom_site_aniso_U_22
_atom_site_aniso_U_33
_atom_site_aniso_U_23
_atom_site_aniso_U_13
_atom_site_aniso_U_12
Mn1 0.0265(2) 0.0193(2) 0.0199(2) -0.00005(16) 0.00877(18) 0.00078(17)
Cl1 0.0647(6) 0.0349(4) 0.0291(4) 0.0112(3) 0.0224(4) 0.0235(4)
Cl2 0.0276(4) 0.0357(4) 0.0306(4) -0.0035(3) 0.0146(3) -0.0005(3)
Cl3 0.0280(4) 0.0292(4) 0.0266(4) -0.0012(3) 0.0101(3) -0.0061(3)
Cl4 0.0452(4) 0.0197(3) 0.0223(4) -0.0011(3) 0.0033(3) -0.0016(3)
S11 0.0291(4) 0.0279(4) 0.0263(4) 0.0019(3) 0.0097(3) -0.0011(3)
N21 0.0284(13) 0.0258(13) 0.0344(15) -0.0029(11) 0.0122(11) -0.0006(10)
S31 0.0352(4) 0.0269(4) 0.0291(4) -0.0065(3) 0.0159(3) -0.0029(3)
C41 0.0162(13) 0.0271(14) 0.0232(14) -0.0048(11) 0.0063(11) 0.0002(11)
C51 0.0243(14) 0.0305(15) 0.0194(14) -0.0016(11) 0.0081(11) -0.0012(12)
C61 0.0301(16) 0.0267(15) 0.0273(16) 0.0017(12) 0.0081(13) 0.0013(12)
C71 0.0349(17) 0.0280(16) 0.0286(16) -0.0080(12) 0.0095(13) -0.0015(13)
C81 0.0330(16) 0.0328(16) 0.0229(15) -0.0038(12) 0.0114(13) -0.0001(13)
C91 0.0182(13) 0.0285(15) 0.0207(14) 0.0000(11) 0.0055(11) -0.0017(11)
S12 0.0393(4) 0.0227(4) 0.0236(4) -0.0021(3) 0.0155(3) -0.0018(3)
N22 0.0344(14) 0.0295(13) 0.0241(13) 0.0024(10) 0.0139(11) 0.0000(11)
S32 0.0338(4) 0.0232(4) 0.0265(4) 0.0057(3) 0.0162(3) 0.0029(3)
C42 0.0180(13) 0.0209(13) 0.0216(14) 0.0028(10) 0.0077(11) 0.0012(10)
C52 0.0282(15) 0.0178(13) 0.0279(15) -0.0004(11) 0.0110(12) 0.0005(11)
C62 0.0364(17) 0.0258(16) 0.0241(15) -0.0039(12) 0.0107(13) -0.0003(13)
C72 0.0292(15) 0.0272(15) 0.0212(15) 0.0029(11) 0.0099(12) -0.0008(12)
C82 0.0269(15) 0.0165(13) 0.0252(15) 0.0010(11) 0.0090(12) -0.0026(11)
C92 0.0207(13) 0.0203(13) 0.0190(13) 0.0001(10) 0.0061(11) -0.0005(10)

loop_
_atom_type_symbol
_atom_type_description
_atom_type_scat_dispersion_real
_atom_type_scat_dispersion_imag
_atom_type_scat_source
C C 0.0033 0.0016 'International Tables Vol C Tables 4.2.6.8 and 6.1.1.4'
H H 0.0000 0.0000 'International Tables Vol C Tables 4.2.6.8 and 6.1.1.4'
N N 0.0061 0.0033 'International Tables Vol C Tables 4.2.6.8 and 6.1.1.4'
S S 0.1246 0.1234 'International Tables Vol C Tables 4.2.6.8 and 6.1.1.4'
Cl Cl 0.1484 0.1585 'International Tables Vol C Tables 4.2.6.8 and 6.1.1.4'
Mn Mn 0.3368 0.7283 'International Tables Vol C Tables 4.2.6.8 and 6.1.1.4'

loop_
_geom_angle_atom_site_label_1
_geom_angle_atom_site_label_2
_geom_angle_atom_site_label_3
_geom_angle
Cl1 Mn1 Cl2 112.37(3)
Cl1 Mn1 Cl3 109.54(4)
Cl2 Mn1 Cl3 109.02(3)
Cl1 Mn1 Cl4 106.70(3)
Cl2 Mn1 Cl4 111.91(3)
Cl3 Mn1 Cl4 107.14(3)
N21 S11 C91 99.53(14)
S31 N21 S11 116.21(15)
N21 S31 C41 99.44(14)
C51 C41 C91 120.9(3)
C51 C41 S31 126.6(2)
C91 C41 S31 112.5(2)
C61 C51 C41 117.4(3)
C51 C61 C71 121.8(3)
C81 C71 C61 121.8(3)
C71 C81 C91 117.7(3)
C81 C91 C41 120.4(3)
C81 C91 S11 127.2(2)
C41 C91 S11 112.3(2)
N22 S12 C92 99.33(13)
S12 N22 S32 116.47(15)
N22 S32 C42 99.43(13)
C52 C42 C92 120.6(2)
C52 C42 S32 126.9(2)
C92 C42 S32 112.5(2)
C62 C52 C42 117.8(3)
C52 C62 C72 121.3(3)
C82 C72 C62 122.0(3)
C72 C82 C92 117.5(3)
C82 C92 C42 120.8(2)
C82 C92 S12 126.9(2)
C42 C92 S12 112.3(2)

loop_
_geom_bond_atom_site_label_1
_geom_bond_atom_site_label_2
_geom_bond_distance
Mn1 Cl1 2.3479(9)
Mn1 Cl2 2.3494(8)
Mn1 Cl3 2.3774(8)
Mn1 Cl4 2.3848(8)
S11 N21 1.600(3)
S11 C91 1.713(3)
N21 S31 1.599(3)
S31 C41 1.714(3)
C41 C51 1.405(4)
C41 C91 1.410(4)
C51 C61 1.368(4)
C61 C71 1.400(4)
C71 C81 1.368(4)
C81 C91 1.405(4)
S12 N22 1.598(3)
S12 C92 1.724(3)
N22 S32 1.599(3)
S32 C42 1.717(3)
C42 C52 1.403(4)
C42 C92 1.408(4)
C52 C62 1.372(4)
C62 C72 1.409(4)
C72 C82 1.364(4)
C82 C92 1.407(4)
